data_4308855
loop_
_publ_author_name
'Michel Guerro'
'Thierry Roisnel'
'Pascal Pellon'
'Dominique Lorcy'

_publ_section_title
;
Redox-Active Dithiafulvenyldiphenylphosphine as a Mono- or Bidentate
Ligand: Intramolecular Coupling Reaction in the Coordination Sphere of a
Metal Carbonyl Fragment
;
_journal_name_full 'Inorganic Chemistry'
_journal_page_first 3347
_journal_page_last 3355
_journal_paper_doi 10.1021/ic0501465
_journal_volume 44
_journal_year 2005
_chemical_compound_source 'synthesis as described'
_chemical_formula_moiety 'C40 H32 Mo1 O4 P2 S4, C0.5 O0.5 H2'
_chemical_formula_sum 'C40.5 H34 Mo O4.5 P2 S4'
_chemical_formula_weight 878.8
_chemical_name_systematic
;
 ?
;
_space_group_IT_number 2
_symmetry_cell_setting triclinic
_symmetry_Int_Tables_number 2
_symmetry_space_group_name_Hall '-P 1'
_symmetry_space_group_name_H-M 'P -1'
_atom_sites_solution_hydrogens geom
_atom_sites_solution_primary direct
_atom_sites_solution_secondary difmap
_audit_conform_dict_location ftp://ftp.iucr.org/pub/cif_core.dic
_audit_conform_dict_name cif_core.dic
_audit_conform_dict_version 2.2
_audit_creation_date 2004-12-21T17:39:44-00:00
_audit_creation_method 'WinGX routine CIF_UPDATE'
_cell_angle_alpha 108.153(5)
_cell_angle_beta 97.856(5)
_cell_angle_gamma 100.075(5)
_cell_formula_units_Z 4
_cell_length_a 12.361(5)
_cell_length_b 17.884(5)
_cell_length_c 19.837(5)
_cell_measurement_reflns_used 42095
_cell_measurement_temperature 293(2)
_cell_measurement_theta_max 27.485
_cell_measurement_theta_min 2.91
_cell_measurement_wavelength 0.71073
_cell_volume 4016(2)
_computing_cell_refinement 'Dirax/lsq (Duisenberg & Schreurs, 1989-2000)'
_computing_data_collection 'Collect (Nonius BV, 1997-2000)'
_computing_data_reduction 'EvalCCD (Duisenberg & Schreurs 1990-2000)'
_computing_molecular_graphics 'Ortep-3 for Windows (Farrugia, 1997)'
_computing_publication_material 'WinGX publication routines (Farrugia, 1999)'
_computing_structure_refinement 'SHELXL-97 (Sheldrick, 1997)'
_computing_structure_solution 'SIR97 (Altomare, 1999)'
_diffrn_ambient_temperature 293(2)
_diffrn_detector 'CCD plate'
_diffrn_measured_fraction_theta_full 0.921
_diffrn_measured_fraction_theta_max 0.921
_diffrn_measurement_device '95mm CCD camera on \k-goniostat'
_diffrn_measurement_device_type KappaCCD
_diffrn_measurement_method 'CCD rotation images, thick slices'
_diffrn_orient_matrix_type 'by Nonius Collect from scalepack cell'
_diffrn_orient_matrix_UB_11 -0.80743E-1
_diffrn_orient_matrix_UB_12 -0.10853E-2
_diffrn_orient_matrix_UB_13 0.1614E-2
_diffrn_orient_matrix_UB_21 -0.108587E-1
_diffrn_orient_matrix_UB_22 0.106826E-1
_diffrn_orient_matrix_UB_23 -0.467359E-1
_diffrn_orient_matrix_UB_31 -0.201732E-1
_diffrn_orient_matrix_UB_32 -0.595053E-1
_diffrn_orient_matrix_UB_33 -0.273384E-1
_diffrn_radiation_monochromator graphite
_diffrn_radiation_probe x-ray
_diffrn_radiation_type MoK\a
_diffrn_radiation_wavelength 0.71069
_diffrn_reflns_av_R_equivalents 0.0757
_diffrn_reflns_av_unetI/netI 0.0851
_diffrn_reflns_limit_h_max 15
_diffrn_reflns_limit_h_min -16
_diffrn_reflns_limit_k_max 23
_diffrn_reflns_limit_k_min -23
_diffrn_reflns_limit_l_max 25
_diffrn_reflns_limit_l_min -25
_diffrn_reflns_number 59157
_diffrn_reflns_theta_full 27.5
_diffrn_reflns_theta_max 27.5
_diffrn_reflns_theta_min 3.03
_diffrn_source 'Enraf Nonius FR590'
_exptl_absorpt_coefficient_mu 0.655
_exptl_absorpt_correction_T_max 0.945
_exptl_absorpt_correction_T_min 0.764
_exptl_absorpt_correction_type sphere
_exptl_absorpt_process_details
;
  [Sheldrick, G.M. (2002). SADABS Bruker AXS Inc., Madison, Wisconsin, USA]
;
_exptl_crystal_colour yellow
_exptl_crystal_density_diffrn 1.453
_exptl_crystal_density_method 'not measured'
_exptl_crystal_description prism
_exptl_crystal_F_000 1796
_exptl_crystal_size_max 0.53
_exptl_crystal_size_mid 0.5
_exptl_crystal_size_min 0.13
_refine_diff_density_max 0.56
_refine_diff_density_min -0.527
_refine_diff_density_rms 0.092
_refine_ls_extinction_method none
_refine_ls_goodness_of_fit_ref 1.027
_refine_ls_hydrogen_treatment constr
_refine_ls_matrix_type full
_refine_ls_number_parameters 939
_refine_ls_number_reflns 16996
_refine_ls_number_restraints 0
_refine_ls_restrained_S_all 1.027
_refine_ls_R_factor_all 0.1233
_refine_ls_R_factor_gt 0.0492
_refine_ls_shift/su_max 0.025
_refine_ls_shift/su_mean 0.001
_refine_ls_structure_factor_coef Fsqd
_refine_ls_weighting_details 'calc w=1/[\s^2^(Fo^2^)+(0.0335P)^2^+7.2812P] where P=(Fo^2^+2Fc^2^)/3'
_refine_ls_weighting_scheme calc
_refine_ls_wR_factor_gt 0.0892
_refine_ls_wR_factor_ref 0.1182
_reflns_number_gt 9722
_reflns_number_total 16996
_reflns_threshold_expression >2sigma(I)
_cod_data_source_file ic0501465si20050128_123303.cif
_cod_data_source_block mg52
_cod_original_formula_sum 'C40.50 H34 Mo O4.50 P2 S4'
_cod_database_code 4308855

loop_
_symmetry_equiv_pos_as_xyz
'x, y, z'
'-x, -y, -z'

loop_
_atom_site_label
_atom_site_type_symbol
_atom_site_fract_x
_atom_site_fract_y
_atom_site_fract_z
_atom_site_U_iso_or_equiv
_atom_site_adp_type
_atom_site_occupancy
_atom_site_symmetry_multiplicity
_atom_site_calc_flag
_atom_site_refinement_flags
_atom_site_disorder_assembly
_atom_site_disorder_group
Mo1 Mo 0.72719(3) 0.62513(2) 0.725098(19) 0.03068(10) Uani 1 1 d . . .
P101 P 0.83783(10) 0.53098(7) 0.65767(6) 0.0310(3) Uani 1 1 d . . .
P102 P 0.88522(9) 0.73595(7) 0.72433(5) 0.0257(2) Uani 1 1 d . . .
S101 S 0.81912(12) 0.50778(8) 0.49640(6) 0.0510(3) Uani 1 1 d . . .
S102 S 0.97055(10) 0.67566(8) 0.52796(6) 0.0435(3) Uani 1 1 d . . .
S103 S 1.19690(9) 0.69675(7) 0.63961(6) 0.0390(3) Uani 1 1 d . . .
S104 S 1.17860(9) 0.82188(7) 0.76914(6) 0.0388(3) Uani 1 1 d . . .
C102 C 0.6572(4) 0.7106(3) 0.7789(3) 0.0472(13) Uani 1 1 d . . .
O101 O 0.5791(3) 0.6108(3) 0.5757(2) 0.0700(12) Uani 1 1 d . . .
O102 O 0.6201(4) 0.7611(3) 0.8125(2) 0.0845(14) Uani 1 1 d . . .
O103 O 0.8177(4) 0.6250(3) 0.88209(19) 0.0710(12) Uani 1 1 d . . .
O104 O 0.5290(3) 0.4926(3) 0.7305(2) 0.0778(13) Uani 1 1 d . . .
C101 C 0.6372(4) 0.6168(3) 0.6280(3) 0.0411(11) Uani 1 1 d . . .
C103 C 0.7931(4) 0.6262(3) 0.8249(3) 0.0419(12) Uani 1 1 d . . .
C104 C 0.6032(4) 0.5393(4) 0.7271(3) 0.0496(13) Uani 1 1 d . . .
C105 C 0.8824(4) 0.5681(3) 0.5867(2) 0.0305(10) Uani 1 1 d . . .
C106 C 0.9476(3) 0.6420(3) 0.6019(2) 0.0284(10) Uani 1 1 d . . .
C107 C 0.9934(3) 0.7035(2) 0.6751(2) 0.0249(9) Uani 1 1 d . . .
C108 C 1.1057(3) 0.7367(2) 0.6945(2) 0.0255(9) Uani 1 1 d . . .
C109 C 1.3120(3) 0.8259(3) 0.7485(2) 0.0389(11) Uani 1 1 d . . .
C110 C 1.3204(3) 0.7678(3) 0.6893(3) 0.0410(12) Uani 1 1 d . . .
C111 C 1.4022(4) 0.8937(4) 0.8010(3) 0.0630(16) Uani 1 1 d . . .
H11A H 1.3707 0.9253 0.8386 0.095 Uiso 1 1 calc R . .
H11B H 1.4353 0.9273 0.7762 0.095 Uiso 1 1 calc R . .
H11C H 1.4587 0.8723 0.8219 0.095 Uiso 1 1 calc R . .
C112 C 1.4259(4) 0.7561(4) 0.6617(3) 0.0636(16) Uani 1 1 d . . .
H11D H 1.4081 0.7097 0.6181 0.095 Uiso 1 1 calc R . .
H11E H 1.4781 0.7477 0.6977 0.095 Uiso 1 1 calc R . .
H11F H 1.4589 0.8032 0.6518 0.095 Uiso 1 1 calc R . .
C113 C 0.8307(4) 0.6518(3) 0.4789(2) 0.0450(12) Uani 1 1 d . . .
C116 C 0.6506(5) 0.5469(4) 0.4171(3) 0.082(2) Uani 1 1 d . . .
H11G H 0.5985 0.5393 0.4475 0.123 Uiso 1 1 calc R . .
H11H H 0.6459 0.4962 0.38 0.123 Uiso 1 1 calc R . .
H11I H 0.6326 0.5852 0.3952 0.123 Uiso 1 1 calc R . .
C114 C 0.7680(4) 0.5783(4) 0.4623(2) 0.0478(13) Uani 1 1 d . . .
C121 C 0.9694(4) 0.5275(3) 0.7105(2) 0.0371(11) Uani 1 1 d . . .
C122 C 1.0710(4) 0.5385(3) 0.6895(3) 0.0519(14) Uani 1 1 d . . .
H122 H 1.0736 0.5427 0.6441 0.062 Uiso 1 1 calc R . .
C123 C 1.1701(5) 0.5433(4) 0.7354(4) 0.0761(19) Uani 1 1 d . . .
H123 H 1.2387 0.552 0.7213 0.091 Uiso 1 1 calc R . .
C124 C 1.1652(6) 0.5352(4) 0.8016(4) 0.080(2) Uani 1 1 d . . .
H124 H 1.2311 0.5404 0.8333 0.097 Uiso 1 1 calc R . .
C125 C 1.0642(6) 0.5195(4) 0.8212(3) 0.0695(19) Uani 1 1 d . . .
H125 H 1.0613 0.5111 0.865 0.083 Uiso 1 1 calc R . .
C126 C 0.9670(5) 0.5162(3) 0.7765(3) 0.0524(14) Uani 1 1 d . . .
H126 H 0.8987 0.5062 0.7905 0.063 Uiso 1 1 calc R . .
C131 C 0.7715(4) 0.4243(3) 0.6097(2) 0.0377(11) Uani 1 1 d . . .
C132 C 0.6581(4) 0.4016(3) 0.5787(3) 0.0495(13) Uani 1 1 d . . .
H132 H 0.6166 0.4409 0.5829 0.059 Uiso 1 1 calc R . .
C133 C 0.6056(5) 0.3210(4) 0.5413(3) 0.0617(15) Uani 1 1 d . . .
H133 H 0.5297 0.3063 0.52 0.074 Uiso 1 1 calc R . .
C134 C 0.6667(6) 0.2629(3) 0.5361(3) 0.0661(17) Uani 1 1 d . . .
H134 H 0.6317 0.2087 0.5117 0.079 Uiso 1 1 calc R . .
C136 C 0.8303(5) 0.3646(3) 0.6027(3) 0.0549(14) Uani 1 1 d . . .
H136 H 0.9066 0.3786 0.6229 0.066 Uiso 1 1 calc R . .
C141 C 0.9612(3) 0.7977(3) 0.8165(2) 0.0291(10) Uani 1 1 d . . .
C142 C 0.9646(4) 0.8795(3) 0.8465(2) 0.0386(11) Uani 1 1 d . . .
H142 H 0.9266 0.9049 0.8197 0.046 Uiso 1 1 calc R . .
C143 C 1.0245(5) 0.9233(3) 0.9162(3) 0.0571(15) Uani 1 1 d . . .
H143 H 1.0265 0.9781 0.9361 0.068 Uiso 1 1 calc R . .
C144 C 1.0809(5) 0.8862(4) 0.9560(3) 0.0621(16) Uani 1 1 d . . .
H144 H 1.1211 0.916 1.0028 0.075 Uiso 1 1 calc R . .
C145 C 1.0780(4) 0.8054(4) 0.9268(3) 0.0544(15) Uani 1 1 d . . .
H145 H 1.1168 0.7806 0.9537 0.065 Uiso 1 1 calc R . .
C146 C 1.0177(4) 0.7608(3) 0.8577(2) 0.0394(11) Uani 1 1 d . . .
H146 H 1.0149 0.7057 0.8385 0.047 Uiso 1 1 calc R . .
C151 C 0.8485(3) 0.8106(3) 0.6844(2) 0.0302(10) Uani 1 1 d . . .
C152 C 0.9299(4) 0.8658(3) 0.6721(3) 0.0412(12) Uani 1 1 d . . .
H152 H 1.0051 0.8652 0.6841 0.049 Uiso 1 1 calc R . .
C153 C 0.9013(4) 0.9216(3) 0.6425(3) 0.0514(13) Uani 1 1 d . . .
H153 H 0.9572 0.9584 0.6348 0.062 Uiso 1 1 calc R . .
C154 C 0.7910(4) 0.9230(3) 0.6242(3) 0.0509(13) Uani 1 1 d . . .
H154 H 0.7719 0.9612 0.6048 0.061 Uiso 1 1 calc R . .
C155 C 0.7088(4) 0.8679(3) 0.6346(3) 0.0527(14) Uani 1 1 d . . .
H155 H 0.6338 0.8678 0.6209 0.063 Uiso 1 1 calc R . .
C156 C 0.7369(4) 0.8126(3) 0.6652(3) 0.0435(12) Uani 1 1 d . . .
H156 H 0.6805 0.7763 0.6731 0.052 Uiso 1 1 calc R . .
C135 C 0.7779(6) 0.2842(3) 0.5663(3) 0.0707(18) Uani 1 1 d . . .
H135 H 0.8188 0.2447 0.5624 0.085 Uiso 1 1 calc R . .
C115 C 0.7948(5) 0.7222(4) 0.4626(3) 0.0741(19) Uani 1 1 d . . .
H11J H 0.8565 0.7688 0.4811 0.111 Uiso 1 1 calc R . .
H11K H 0.733 0.7341 0.4852 0.111 Uiso 1 1 calc R . .
H11L H 0.7722 0.7083 0.4112 0.111 Uiso 1 1 calc R . .
Mo2 Mo 1.52270(3) 1.13781(3) 0.68264(2) 0.03829(11) Uani 1 1 d . . .
P201 P 1.32383(10) 1.12316(7) 0.70611(6) 0.0343(3) Uani 1 1 d . . .
P202 P 1.58982(10) 1.17422(7) 0.81628(6) 0.0362(3) Uani 1 1 d . . .
S201 S 1.55373(12) 1.37182(8) 0.88405(7) 0.0507(3) Uani 1 1 d . . .
S202 S 1.34059(11) 1.30413(8) 0.91245(7) 0.0493(3) Uani 1 1 d . . .
S203 S 1.34907(11) 1.12574(9) 0.93325(7) 0.0486(3) Uani 1 1 d . . .
S204 S 1.17372(11) 1.04216(8) 0.78993(7) 0.0462(3) Uani 1 1 d . . .
O201 O 1.5930(5) 1.3248(3) 0.7038(3) 0.111(2) Uani 1 1 d . . .
O202 O 1.7575(3) 1.1266(3) 0.6430(2) 0.0783(13) Uani 1 1 d . . .
O203 O 1.4279(4) 1.1020(4) 0.5182(2) 0.1107(19) Uani 1 1 d . . .
O204 O 1.4825(3) 0.9478(2) 0.6443(2) 0.0764(13) Uani 1 1 d . . .
C201 C 1.5627(6) 1.2584(4) 0.6974(3) 0.0663(17) Uani 1 1 d . . .
C202 C 1.6716(5) 1.1322(3) 0.6583(3) 0.0514(13) Uani 1 1 d . . .
C203 C 1.4598(5) 1.1149(4) 0.5783(3) 0.0659(17) Uani 1 1 d . . .
C204 C 1.4955(4) 1.0166(3) 0.6602(3) 0.0477(13) Uani 1 1 d . . .
C205 C 1.3024(4) 1.1033(3) 0.7901(2) 0.0341(10) Uani 1 1 d . . .
C206 C 1.3777(4) 1.1416(3) 0.8522(2) 0.0334(10) Uani 1 1 d . . .
C207 C 1.4780(4) 1.2070(3) 0.8604(2) 0.0344(10) Uani 1 1 d . . .
C208 C 1.4647(4) 1.2842(3) 0.8832(2) 0.0362(11) Uani 1 1 d . . .
C209 C 1.4603(5) 1.4359(3) 0.9037(2) 0.0501(14) Uani 1 1 d . . .
C210 C 1.3648(5) 1.4054(3) 0.9175(3) 0.0520(14) Uani 1 1 d . . .
C211 C 1.5005(6) 1.5206(3) 0.9022(3) 0.0730(19) Uani 1 1 d . . .
H21A H 1.5736 1.526 0.8905 0.11 Uiso 1 1 calc R . .
H21B H 1.5043 1.5596 0.9489 0.11 Uiso 1 1 calc R . .
H21C H 1.449 1.5296 0.8663 0.11 Uiso 1 1 calc R . .
C212 C 1.2714(5) 1.4467(4) 0.9374(3) 0.0752(19) Uani 1 1 d . . .
H21D H 1.2121 1.4094 0.9447 0.113 Uiso 1 1 calc R . .
H21E H 1.2431 1.4645 0.899 0.113 Uiso 1 1 calc R . .
H21F H 1.2997 1.4924 0.9813 0.113 Uiso 1 1 calc R . .
C213 C 1.2096(4) 1.1371(3) 0.9299(3) 0.0480(13) Uani 1 1 d . . .
C214 C 1.1350(4) 1.1029(3) 0.8683(3) 0.0491(13) Uani 1 1 d . . .
C215 C 1.1894(5) 1.1907(4) 1.0015(3) 0.0726(18) Uani 1 1 d . . .
H21G H 1.2573 1.2076 1.0377 0.109 Uiso 1 1 calc R . .
H21H H 1.131 1.1608 1.0166 0.109 Uiso 1 1 calc R . .
H21I H 1.1674 1.2373 0.9952 0.109 Uiso 1 1 calc R . .
C216 C 1.0157(4) 1.1113(4) 0.8552(3) 0.0687(17) Uani 1 1 d . . .
H21J H 0.9798 1.0802 0.8058 0.103 Uiso 1 1 calc R . .
H21K H 1.0151 1.1672 0.8645 0.103 Uiso 1 1 calc R . .
H21L H 0.9762 1.0918 0.8871 0.103 Uiso 1 1 calc R . .
C221 C 1.2347(4) 1.0334(3) 0.6344(2) 0.0346(10) Uani 1 1 d . . .
C222 C 1.1834(4) 1.0400(3) 0.5702(2) 0.0455(12) Uani 1 1 d . . .
H222 H 1.1889 1.0907 0.5657 0.055 Uiso 1 1 calc R . .
C223 C 1.1248(4) 0.9722(4) 0.5134(3) 0.0538(14) Uani 1 1 d . . .
H223 H 1.0913 0.9773 0.4706 0.065 Uiso 1 1 calc R . .
C224 C 1.1153(4) 0.8976(4) 0.5191(3) 0.0586(15) Uani 1 1 d . . .
H224 H 1.0737 0.8523 0.4807 0.07 Uiso 1 1 calc R . .
C225 C 1.1669(4) 0.8883(3) 0.5816(3) 0.0514(13) Uani 1 1 d . . .
H225 H 1.1614 0.8373 0.5853 0.062 Uiso 1 1 calc R . .
C226 C 1.2268(4) 0.9567(3) 0.6382(2) 0.0416(12) Uani 1 1 d . . .
H226 H 1.2628 0.9511 0.6801 0.05 Uiso 1 1 calc R . .
C231 C 1.2409(4) 1.1999(3) 0.7087(2) 0.0396(11) Uani 1 1 d . . .
C232 C 1.2954(5) 1.2796(3) 0.7250(2) 0.0476(13) Uani 1 1 d . . .
H232 H 1.3733 1.2936 0.7326 0.057 Uiso 1 1 calc R . .
C233 C 1.2350(5) 1.3388(3) 0.7302(3) 0.0610(16) Uani 1 1 d . . .
H233 H 1.2725 1.3923 0.741 0.073 Uiso 1 1 calc R . .
C234 C 1.1205(6) 1.3188(4) 0.7193(3) 0.0681(18) Uani 1 1 d . . .
H234 H 1.0802 1.3586 0.7225 0.082 Uiso 1 1 calc R . .
C235 C 1.0649(5) 1.2400(4) 0.7037(3) 0.0681(17) Uani 1 1 d . . .
H235 H 0.987 1.2266 0.6963 0.082 Uiso 1 1 calc R . .
C236 C 1.1248(5) 1.1806(3) 0.6990(3) 0.0565(14) Uani 1 1 d . . .
H236 H 1.087 1.1274 0.6892 0.068 Uiso 1 1 calc R . .
C241 C 1.7168(4) 1.2535(3) 0.8642(3) 0.0472(12) Uani 1 1 d . . .
C242 C 1.7928(5) 1.2794(4) 0.8266(4) 0.081(2) Uani 1 1 d . . .
H242 H 1.7766 1.2585 0.7762 0.097 Uiso 1 1 calc R . .
C243 C 1.8923(7) 1.3357(5) 0.8621(5) 0.128(4) Uani 1 1 d . . .
H243 H 1.9423 1.3528 0.836 0.153 Uiso 1 1 calc R . .
C244 C 1.9161(7) 1.3659(5) 0.9366(5) 0.113(3) Uani 1 1 d . . .
H244 H 1.9832 1.4034 0.9608 0.136 Uiso 1 1 calc R . .
C245 C 1.8428(6) 1.3416(4) 0.9758(4) 0.084(2) Uani 1 1 d . . .
H245 H 1.8593 1.3628 1.0261 0.101 Uiso 1 1 calc R . .
C246 C 1.7440(5) 1.2853(3) 0.9392(3) 0.0620(15) Uani 1 1 d . . .
H246 H 1.6944 1.2682 0.9656 0.074 Uiso 1 1 calc R . .
C251 C 1.6222(4) 1.0951(3) 0.8517(3) 0.0389(11) Uani 1 1 d . . .
C252 C 1.6048(4) 1.0927(3) 0.9191(3) 0.0463(12) Uani 1 1 d . . .
H252 H 1.5738 1.1316 0.9479 0.056 Uiso 1 1 calc R . .
C253 C 1.6333(5) 1.0327(4) 0.9431(3) 0.0590(15) Uani 1 1 d . . .
H253 H 1.6199 1.0309 0.9876 0.071 Uiso 1 1 calc R . .
C254 C 1.6812(5) 0.9758(4) 0.9017(4) 0.0686(18) Uani 1 1 d . . .
H254 H 1.6998 0.9354 0.9181 0.082 Uiso 1 1 calc R . .
C255 C 1.7016(4) 0.9785(3) 0.8364(3) 0.0604(16) Uani 1 1 d . . .
H255 H 1.7355 0.9407 0.8088 0.072 Uiso 1 1 calc R . .
C256 C 1.6716(4) 1.0378(3) 0.8114(3) 0.0476(13) Uani 1 1 d . . .
H256 H 1.6851 1.039 0.7667 0.057 Uiso 1 1 calc R . .
C501 C 0.4177(9) 0.7067(7) 0.9261(7) 0.160(4) Uani 1 1 d . . .
H50A H 0.4767 0.7469 0.9627 0.24 Uiso 1 1 calc R . .
H50B H 0.4492 0.6664 0.896 0.24 Uiso 1 1 calc R . .
H50C H 0.3653 0.6818 0.9487 0.24 Uiso 1 1 calc R . .
O502 O 0.3701(17) 0.7382(10) 0.8895(7) 0.340(9) Uani 1 1 d . . .
H502 H 0.3825 0.7226 0.8484 0.51 Uiso 1 1 calc R . .

loop_
_atom_site_aniso_label
_atom_site_aniso_U_11
_atom_site_aniso_U_22
_atom_site_aniso_U_33
_atom_site_aniso_U_23
_atom_site_aniso_U_13
_atom_site_aniso_U_12
Mo1 0.0293(2) 0.0301(2) 0.0323(2) 0.00911(17) 0.00999(16) 0.00578(18)
P101 0.0363(6) 0.0255(6) 0.0317(6) 0.0094(5) 0.0095(5) 0.0072(5)
P102 0.0233(5) 0.0251(6) 0.0272(5) 0.0066(5) 0.0042(4) 0.0067(5)
S101 0.0678(9) 0.0388(8) 0.0287(6) 0.0000(5) 0.0045(6) -0.0074(7)
S102 0.0431(7) 0.0507(8) 0.0320(6) 0.0167(6) 0.0063(5) -0.0045(6)
S103 0.0284(6) 0.0411(7) 0.0440(7) 0.0065(5) 0.0125(5) 0.0102(6)
S104 0.0258(6) 0.0369(7) 0.0401(6) -0.0009(5) 0.0044(5) 0.0003(5)
C102 0.042(3) 0.059(4) 0.046(3) 0.019(3) 0.014(2) 0.019(3)
O101 0.061(2) 0.093(3) 0.049(2) 0.020(2) -0.007(2) 0.023(2)
O102 0.098(3) 0.090(3) 0.076(3) 0.014(2) 0.039(2) 0.061(3)
O103 0.100(3) 0.083(3) 0.036(2) 0.023(2) 0.016(2) 0.031(3)
O104 0.064(3) 0.087(3) 0.070(3) 0.036(2) 0.008(2) -0.027(3)
C101 0.035(3) 0.041(3) 0.045(3) 0.013(2) 0.010(2) 0.007(2)
C103 0.045(3) 0.033(3) 0.046(3) 0.010(2) 0.015(2) 0.008(2)
C104 0.045(3) 0.060(4) 0.040(3) 0.017(3) 0.010(2) 0.001(3)
C105 0.034(2) 0.032(3) 0.022(2) 0.0050(18) 0.0061(17) 0.006(2)
C106 0.026(2) 0.034(3) 0.025(2) 0.0091(19) 0.0065(17) 0.008(2)
C107 0.026(2) 0.023(2) 0.024(2) 0.0063(17) 0.0034(16) 0.0045(19)
C108 0.024(2) 0.022(2) 0.030(2) 0.0073(17) 0.0069(17) 0.0064(19)
C109 0.024(2) 0.049(3) 0.040(3) 0.016(2) 0.0032(19) 0.000(2)
C110 0.022(2) 0.055(3) 0.051(3) 0.023(3) 0.009(2) 0.012(2)
C111 0.032(3) 0.070(4) 0.067(4) 0.012(3) -0.002(3) -0.010(3)
C112 0.031(3) 0.092(5) 0.073(4) 0.031(3) 0.020(3) 0.015(3)
C113 0.051(3) 0.051(3) 0.026(2) 0.011(2) 0.001(2) 0.004(3)
C116 0.047(3) 0.127(6) 0.048(3) 0.023(4) -0.011(3) -0.011(4)
C114 0.041(3) 0.068(4) 0.028(2) 0.015(2) 0.002(2) 0.001(3)
C121 0.045(3) 0.027(3) 0.039(3) 0.010(2) 0.005(2) 0.013(2)
C122 0.050(3) 0.053(4) 0.068(3) 0.035(3) 0.016(3) 0.019(3)
C123 0.044(3) 0.080(5) 0.119(6) 0.059(4) 0.007(4) 0.016(3)
C124 0.068(4) 0.073(5) 0.096(5) 0.037(4) -0.023(4) 0.018(4)
C125 0.097(5) 0.063(4) 0.047(3) 0.012(3) -0.004(3) 0.043(4)
C126 0.068(4) 0.054(4) 0.044(3) 0.020(3) 0.013(3) 0.033(3)
C131 0.052(3) 0.025(3) 0.034(2) 0.009(2) 0.014(2) 0.003(2)
C132 0.059(3) 0.035(3) 0.046(3) 0.007(2) 0.008(3) 0.004(3)
C133 0.060(4) 0.054(4) 0.052(3) 0.009(3) 0.004(3) -0.012(3)
C134 0.103(5) 0.029(3) 0.058(4) 0.007(3) 0.031(4) -0.003(4)
C136 0.065(4) 0.031(3) 0.067(4) 0.008(3) 0.025(3) 0.013(3)
C141 0.022(2) 0.035(3) 0.026(2) 0.0065(19) 0.0055(17) 0.006(2)
C142 0.042(3) 0.034(3) 0.037(3) 0.006(2) 0.012(2) 0.008(2)
C143 0.066(4) 0.047(3) 0.041(3) -0.005(3) 0.018(3) 0.003(3)
C144 0.054(3) 0.078(5) 0.031(3) 0.001(3) 0.004(2) -0.008(3)
C145 0.038(3) 0.085(5) 0.040(3) 0.027(3) 0.000(2) 0.008(3)
C146 0.037(3) 0.043(3) 0.037(3) 0.014(2) 0.004(2) 0.008(2)
C151 0.032(2) 0.032(3) 0.027(2) 0.0090(19) 0.0045(18) 0.013(2)
C152 0.028(2) 0.042(3) 0.055(3) 0.024(2) 0.003(2) 0.007(2)
C153 0.049(3) 0.047(3) 0.069(4) 0.037(3) 0.015(3) 0.006(3)
C154 0.056(3) 0.048(3) 0.067(3) 0.035(3) 0.015(3) 0.025(3)
C155 0.040(3) 0.062(4) 0.074(4) 0.037(3) 0.014(3) 0.029(3)
C156 0.031(2) 0.048(3) 0.061(3) 0.027(3) 0.014(2) 0.015(2)
C135 0.089(5) 0.031(3) 0.089(5) 0.008(3) 0.031(4) 0.019(3)
C115 0.093(5) 0.082(5) 0.054(4) 0.033(3) 0.003(3) 0.031(4)
Mo2 0.0424(2) 0.0404(3) 0.0387(2) 0.01734(19) 0.01576(18) 0.0135(2)
P201 0.0391(7) 0.0322(7) 0.0359(6) 0.0140(5) 0.0103(5) 0.0127(6)
P202 0.0348(6) 0.0318(7) 0.0414(7) 0.0116(5) 0.0100(5) 0.0060(6)
S201 0.0640(9) 0.0296(7) 0.0561(8) 0.0117(6) 0.0175(7) 0.0059(7)
S202 0.0517(8) 0.0421(8) 0.0566(8) 0.0131(6) 0.0182(6) 0.0186(7)
S203 0.0506(8) 0.0605(9) 0.0406(7) 0.0243(6) 0.0148(6) 0.0107(7)
S204 0.0429(7) 0.0405(8) 0.0484(7) 0.0101(6) 0.0140(6) -0.0018(6)
O201 0.199(6) 0.055(3) 0.113(4) 0.049(3) 0.090(4) 0.035(4)
O202 0.061(3) 0.085(3) 0.103(3) 0.036(3) 0.045(2) 0.023(3)
O203 0.087(3) 0.188(6) 0.055(3) 0.057(3) 0.006(3) 0.006(4)
O204 0.060(3) 0.042(3) 0.120(4) 0.014(2) 0.014(2) 0.023(2)
C201 0.101(5) 0.061(4) 0.065(4) 0.038(3) 0.050(4) 0.034(4)
C202 0.056(3) 0.045(3) 0.055(3) 0.015(3) 0.023(3) 0.010(3)
C203 0.055(3) 0.101(5) 0.051(4) 0.034(3) 0.019(3) 0.019(4)
C204 0.038(3) 0.053(4) 0.053(3) 0.016(3) 0.013(2) 0.016(3)
C205 0.035(2) 0.029(3) 0.039(3) 0.012(2) 0.012(2) 0.007(2)
C206 0.040(3) 0.029(3) 0.035(2) 0.013(2) 0.012(2) 0.013(2)
C207 0.039(3) 0.032(3) 0.034(2) 0.011(2) 0.0073(19) 0.012(2)
C208 0.041(3) 0.032(3) 0.032(2) 0.007(2) 0.003(2) 0.008(2)
C209 0.077(4) 0.034(3) 0.031(3) 0.006(2) -0.003(3) 0.013(3)
C210 0.076(4) 0.039(3) 0.040(3) 0.009(2) 0.006(3) 0.025(3)
C211 0.126(6) 0.042(4) 0.053(3) 0.019(3) 0.011(4) 0.023(4)
C212 0.090(5) 0.071(4) 0.072(4) 0.018(3) 0.014(3) 0.053(4)
C213 0.053(3) 0.045(3) 0.050(3) 0.019(3) 0.024(3) 0.008(3)
C214 0.047(3) 0.051(3) 0.055(3) 0.020(3) 0.023(3) 0.012(3)
C215 0.075(4) 0.077(5) 0.060(4) 0.008(3) 0.035(3) 0.014(4)
C216 0.053(3) 0.087(5) 0.079(4) 0.035(4) 0.033(3) 0.022(4)
C221 0.034(2) 0.033(3) 0.040(3) 0.013(2) 0.012(2) 0.011(2)
C222 0.052(3) 0.044(3) 0.044(3) 0.019(2) 0.009(2) 0.018(3)
C223 0.047(3) 0.069(4) 0.045(3) 0.018(3) 0.003(2) 0.020(3)
C224 0.051(3) 0.058(4) 0.049(3) -0.002(3) 0.003(3) 0.010(3)
C225 0.057(3) 0.032(3) 0.059(3) 0.008(3) 0.012(3) 0.010(3)
C226 0.049(3) 0.041(3) 0.040(3) 0.016(2) 0.011(2) 0.018(3)
C231 0.047(3) 0.037(3) 0.041(3) 0.015(2) 0.013(2) 0.020(3)
C232 0.058(3) 0.041(3) 0.044(3) 0.016(2) 0.004(2) 0.017(3)
C233 0.085(5) 0.037(3) 0.058(3) 0.011(3) 0.002(3) 0.025(3)
C234 0.086(5) 0.060(4) 0.068(4) 0.018(3) 0.018(3) 0.048(4)
C235 0.055(4) 0.078(5) 0.082(4) 0.029(4) 0.020(3) 0.037(4)
C236 0.057(4) 0.049(4) 0.070(4) 0.022(3) 0.019(3) 0.021(3)
C241 0.042(3) 0.036(3) 0.061(3) 0.015(3) 0.014(2) 0.005(2)
C242 0.067(4) 0.069(5) 0.073(4) -0.005(3) 0.025(3) -0.025(4)
C243 0.092(6) 0.116(7) 0.124(7) -0.006(6) 0.054(5) -0.043(5)
C244 0.073(5) 0.083(6) 0.127(7) -0.009(5) 0.007(5) -0.034(5)
C245 0.077(5) 0.066(5) 0.072(4) 0.000(4) -0.013(4) -0.014(4)
C246 0.060(4) 0.050(4) 0.063(4) 0.017(3) -0.003(3) -0.003(3)
C251 0.027(2) 0.031(3) 0.053(3) 0.014(2) -0.002(2) 0.002(2)
C252 0.045(3) 0.047(3) 0.047(3) 0.020(2) 0.004(2) 0.007(3)
C253 0.055(3) 0.060(4) 0.064(4) 0.034(3) -0.007(3) 0.006(3)
C254 0.055(4) 0.049(4) 0.097(5) 0.036(4) -0.022(3) 0.007(3)
C255 0.044(3) 0.044(3) 0.082(4) 0.014(3) -0.009(3) 0.017(3)
C256 0.034(3) 0.043(3) 0.059(3) 0.011(3) 0.001(2) 0.011(2)
C501 0.132(9) 0.143(10) 0.195(13) 0.035(9) 0.039(9) 0.045(8)
O502 0.50(2) 0.310(16) 0.234(12) 0.182(13) -0.054(14) 0.079(15)

loop_
_atom_type_symbol
_atom_type_description
_atom_type_scat_dispersion_real
_atom_type_scat_dispersion_imag
_atom_type_scat_source
C C 0.0033 0.0016 'International Tables Vol C Tables 4.2.6.8 and 6.1.1.4'
H H 0 0 'International Tables Vol C Tables 4.2.6.8 and 6.1.1.4'
O O 0.0106 0.006 'International Tables Vol C Tables 4.2.6.8 and 6.1.1.4'
P P 0.1023 0.0942 'International Tables Vol C Tables 4.2.6.8 and 6.1.1.4'
S S 0.1246 0.1234 'International Tables Vol C Tables 4.2.6.8 and 6.1.1.4'
Mo Mo -1.6832 0.6857 'International Tables Vol C Tables 4.2.6.8 and 6.1.1.4'

loop_
_exptl_crystal_face_index_h
_exptl_crystal_face_index_k
_exptl_crystal_face_index_l
_exptl_crystal_face_perp_dist
-1 0 0 0.215
3 -2 1 0.16
0 -2 1 0.26
0 2 -1 0.239
0 0 1 0.064
0 0 -1 0.025
-1 -15 10 0.244
-6 2 1 0.252
-4 -1 2 0.206

loop_
_geom_angle_atom_site_label_1
_geom_angle_atom_site_label_2
_geom_angle_atom_site_label_3
_geom_angle
_geom_angle_site_symmetry_1
_geom_angle_site_symmetry_3
_geom_angle_publ_flag
C102 Mo1 C104 91.2(2) . . ?
C102 Mo1 C103 84.48(19) . . ?
C104 Mo1 C103 84.6(2) . . ?
C102 Mo1 C101 92.05(19) . . ?
C104 Mo1 C101 87.1(2) . . ?
C103 Mo1 C101 170.94(19) . . ?
C102 Mo1 P101 172.43(16) . . ?
C104 Mo1 P101 96.34(15) . . ?
C103 Mo1 P101 95.64(13) . . ?
C101 Mo1 P101 88.90(13) . . ?
C102 Mo1 P102 88.13(16) . . ?
C104 Mo1 P102 179.20(15) . . ?
C103 Mo1 P102 94.90(15) . . ?
C101 Mo1 P102 93.34(14) . . ?
P101 Mo1 P102 84.32(4) . . ?
C131 P101 C121 102.9(2) . . ?
C131 P101 C105 104.2(2) . . ?
C121 P101 C105 103.9(2) . . ?
C131 P101 Mo1 120.12(16) . . ?
C121 P101 Mo1 116.19(14) . . ?
C105 P101 Mo1 107.78(13) . . ?
C107 P102 C141 105.15(18) . . ?
C107 P102 C151 100.63(18) . . ?
C141 P102 C151 103.80(19) . . ?
C107 P102 Mo1 116.55(14) . . ?
C141 P102 Mo1 111.26(14) . . ?
C151 P102 Mo1 117.84(15) . . ?
C105 S101 C114 102.0(2) . . ?
C113 S102 C106 100.2(2) . . ?
C110 S103 C108 97.6(2) . . ?
C109 S104 C108 97.8(2) . . ?
O102 C102 Mo1 177.2(4) . . ?
O101 C101 Mo1 174.4(4) . . ?
O103 C103 Mo1 172.1(4) . . ?
O104 C104 Mo1 176.4(5) . . ?
C106 C105 S101 120.4(3) . . ?
C106 C105 P101 122.5(3) . . ?
S101 C105 P101 116.5(3) . . ?
C105 C106 C107 126.2(4) . . ?
C105 C106 S102 118.1(3) . . ?
C107 C106 S102 115.4(3) . . ?
C108 C107 C106 118.6(3) . . ?
C108 C107 P102 127.1(3) . . ?
C106 C107 P102 113.7(3) . . ?
C107 C108 S104 128.3(3) . . ?
C107 C108 S103 120.4(3) . . ?
S104 C108 S103 111.3(2) . . ?
C110 C109 C111 128.7(4) . . ?
C110 C109 S104 116.5(4) . . ?
C111 C109 S104 114.8(3) . . ?
C109 C110 C112 126.7(5) . . ?
C109 C110 S103 116.8(3) . . ?
C112 C110 S103 116.5(4) . . ?
C109 C111 H11A 109.5 . . ?
C109 C111 H11B 109.5 . . ?
H11A C111 H11B 109.5 . . ?
C109 C111 H11C 109.5 . . ?
H11A C111 H11C 109.5 . . ?
H11B C111 H11C 109.5 . . ?
C110 C112 H11D 109.5 . . ?
C110 C112 H11E 109.5 . . ?
H11D C112 H11E 109.5 . . ?
C110 C112 H11F 109.5 . . ?
H11D C112 H11F 109.5 . . ?
H11E C112 H11F 109.5 . . ?
C114 C113 C115 126.7(5) . . ?
C114 C113 S102 119.3(4) . . ?
C115 C113 S102 114.0(4) . . ?
C114 C116 H11G 109.5 . . ?
C114 C116 H11H 109.5 . . ?
H11G C116 H11H 109.5 . . ?
C114 C116 H11I 109.5 . . ?
H11G C116 H11I 109.5 . . ?
H11H C116 H11I 109.5 . . ?
C113 C114 C116 125.8(5) . . ?
C113 C114 S101 119.9(4) . . ?
C116 C114 S101 114.2(5) . . ?
C122 C121 C126 118.4(4) . . ?
C122 C121 P101 123.5(4) . . ?
C126 C121 P101 118.1(4) . . ?
C121 C122 C123 120.8(5) . . ?
C121 C122 H122 119.6 . . ?
C123 C122 H122 119.6 . . ?
C124 C123 C122 119.2(6) . . ?
C124 C123 H123 120.4 . . ?
C122 C123 H123 120.4 . . ?
C125 C124 C123 120.6(5) . . ?
C125 C124 H124 119.7 . . ?
C123 C124 H124 119.7 . . ?
C124 C125 C126 120.1(6) . . ?
C124 C125 H125 120 . . ?
C126 C125 H125 120 . . ?
C125 C126 C121 120.8(6) . . ?
C125 C126 H126 119.6 . . ?
C121 C126 H126 119.6 . . ?
C136 C131 C132 118.1(5) . . ?
C136 C131 P101 122.3(4) . . ?
C132 C131 P101 119.5(4) . . ?
C131 C132 C133 120.8(5) . . ?
C131 C132 H132 119.6 . . ?
C133 C132 H132 119.6 . . ?
C134 C133 C132 119.5(6) . . ?
C134 C133 H133 120.3 . . ?
C132 C133 H133 120.3 . . ?
C135 C134 C133 120.3(6) . . ?
C135 C134 H134 119.8 . . ?
C133 C134 H134 119.8 . . ?
C131 C136 C135 121.1(6) . . ?
C131 C136 H136 119.4 . . ?
C135 C136 H136 119.4 . . ?
C142 C141 C146 119.1(4) . . ?
C142 C141 P102 122.6(3) . . ?
C146 C141 P102 118.3(3) . . ?
C143 C142 C141 120.0(5) . . ?
C143 C142 H142 120 . . ?
C141 C142 H142 120 . . ?
C144 C143 C142 120.4(5) . . ?
C144 C143 H143 119.8 . . ?
C142 C143 H143 119.8 . . ?
C145 C144 C143 120.0(5) . . ?
C145 C144 H144 120 . . ?
C143 C144 H144 120 . . ?
C144 C145 C146 120.3(5) . . ?
C144 C145 H145 119.8 . . ?
C146 C145 H145 119.8 . . ?
C145 C146 C141 120.2(5) . . ?
C145 C146 H146 119.9 . . ?
C141 C146 H146 119.9 . . ?
C152 C151 C156 117.9(4) . . ?
C152 C151 P102 121.6(3) . . ?
C156 C151 P102 120.4(4) . . ?
C153 C152 C151 121.1(4) . . ?
C153 C152 H152 119.5 . . ?
C151 C152 H152 119.5 . . ?
C154 C153 C152 120.2(5) . . ?
C154 C153 H153 119.9 . . ?
C152 C153 H153 119.9 . . ?
C153 C154 C155 119.7(5) . . ?
C153 C154 H154 120.2 . . ?
C155 C154 H154 120.2 . . ?
C154 C155 C156 120.4(5) . . ?
C154 C155 H155 119.8 . . ?
C156 C155 H155 119.8 . . ?
C155 C156 C151 120.6(5) . . ?
C155 C156 H156 119.7 . . ?
C151 C156 H156 119.7 . . ?
C134 C135 C136 120.1(6) . . ?
C134 C135 H135 119.9 . . ?
C136 C135 H135 119.9 . . ?
C113 C115 H11J 109.5 . . ?
C113 C115 H11K 109.5 . . ?
H11J C115 H11K 109.5 . . ?
C113 C115 H11L 109.5 . . ?
H11J C115 H11L 109.5 . . ?
H11K C115 H11L 109.5 . . ?
C202 Mo2 C203 89.0(2) . . ?
C202 Mo2 C204 86.3(2) . . ?
C203 Mo2 C204 87.8(2) . . ?
C202 Mo2 C201 87.8(2) . . ?
C203 Mo2 C201 89.3(3) . . ?
C204 Mo2 C201 173.4(2) . . ?
C202 Mo2 P202 95.15(16) . . ?
C203 Mo2 P202 175.04(17) . . ?
C204 Mo2 P202 95.27(14) . . ?
C201 Mo2 P202 88.10(17) . . ?
C202 Mo2 P201 171.84(16) . . ?
C203 Mo2 P201 89.02(16) . . ?
C204 Mo2 P201 85.70(14) . . ?
C201 Mo2 P201 100.13(17) . . ?
P202 Mo2 P201 87.29(4) . . ?
C221 P201 C231 102.4(2) . . ?
C221 P201 C205 103.3(2) . . ?
C231 P201 C205 100.16(19) . . ?
C221 P201 Mo2 107.92(14) . . ?
C231 P201 Mo2 123.81(17) . . ?
C205 P201 Mo2 116.70(14) . . ?
C207 P202 C241 105.5(2) . . ?
C207 P202 C251 104.0(2) . . ?
C241 P202 C251 98.8(2) . . ?
C207 P202 Mo2 107.44(14) . . ?
C241 P202 Mo2 120.38(18) . . ?
C251 P202 Mo2 118.94(16) . . ?
C208 S201 C209 97.0(3) . . ?
C210 S202 C208 96.9(3) . . ?
C213 S203 C206 101.8(2) . . ?
C205 S204 C214 101.9(2) . . ?
O201 C201 Mo2 174.4(5) . . ?
O202 C202 Mo2 178.1(5) . . ?
O203 C203 Mo2 177.4(5) . . ?
O204 C204 Mo2 176.4(5) . . ?
C206 C205 S204 119.8(3) . . ?
C206 C205 P201 120.7(3) . . ?
S204 C205 P201 119.0(2) . . ?
C205 C206 C207 123.3(4) . . ?
C205 C206 S203 119.2(4) . . ?
C207 C206 S203 116.9(3) . . ?
C208 C207 C206 116.5(4) . . ?
C208 C207 P202 125.3(4) . . ?
C206 C207 P202 116.0(3) . . ?
C207 C208 S201 128.4(4) . . ?
C207 C208 S202 119.9(4) . . ?
S201 C208 S202 111.6(2) . . ?
C210 C209 C211 127.6(5) . . ?
C210 C209 S201 116.9(4) . . ?
C211 C209 S201 115.5(5) . . ?
C209 C210 C212 128.1(5) . . ?
C209 C210 S202 117.0(4) . . ?
C212 C210 S202 114.9(5) . . ?
C209 C211 H21A 109.5 . . ?
C209 C211 H21B 109.5 . . ?
H21A C211 H21B 109.5 . . ?
C209 C211 H21C 109.5 . . ?
H21A C211 H21C 109.5 . . ?
H21B C211 H21C 109.5 . . ?
C210 C212 H21D 109.5 . . ?
C210 C212 H21E 109.5 . . ?
H21D C212 H21E 109.5 . . ?
C210 C212 H21F 109.5 . . ?
H21D C212 H21F 109.5 . . ?
H21E C212 H21F 109.5 . . ?
C214 C213 C215 126.2(5) . . ?
C214 C213 S203 119.8(4) . . ?
C215 C213 S203 113.9(4) . . ?
C213 C214 C216 126.3(5) . . ?
C213 C214 S204 120.0(4) . . ?
C216 C214 S204 113.6(4) . . ?
C213 C215 H21G 109.5 . . ?
C213 C215 H21H 109.5 . . ?
H21G C215 H21H 109.5 . . ?
C213 C215 H21I 109.5 . . ?
H21G C215 H21I 109.5 . . ?
H21H C215 H21I 109.5 . . ?
C214 C216 H21J 109.5 . . ?
C214 C216 H21K 109.5 . . ?
H21J C216 H21K 109.5 . . ?
C214 C216 H21L 109.5 . . ?
H21J C216 H21L 109.5 . . ?
H21K C216 H21L 109.5 . . ?
C226 C221 C222 117.9(4) . . ?
C226 C221 P201 121.7(3) . . ?
C222 C221 P201 119.9(4) . . ?
C223 C222 C221 120.6(5) . . ?
C223 C222 H222 119.7 . . ?
C221 C222 H222 119.7 . . ?
C224 C223 C222 120.5(5) . . ?
C224 C223 H223 119.8 . . ?
C222 C223 H223 119.8 . . ?
C223 C224 C225 120.8(5) . . ?
C223 C224 H224 119.6 . . ?
C225 C224 H224 119.6 . . ?
C226 C225 C224 118.4(5) . . ?
C226 C225 H225 120.8 . . ?
C224 C225 H225 120.8 . . ?
C225 C226 C221 121.8(4) . . ?
C225 C226 H226 119.1 . . ?
C221 C226 H226 119.1 . . ?
C232 C231 C236 118.8(4) . . ?
C232 C231 P201 119.5(4) . . ?
C236 C231 P201 121.6(4) . . ?
C231 C232 C233 120.6(5) . . ?
C231 C232 H232 119.7 . . ?
C233 C232 H232 119.7 . . ?
C234 C233 C232 120.1(6) . . ?
C234 C233 H233 119.9 . . ?
C232 C233 H233 119.9 . . ?
C233 C234 C235 120.2(5) . . ?
C233 C234 H234 119.9 . . ?
C235 C234 H234 119.9 . . ?
C234 C235 C236 120.0(6) . . ?
C234 C235 H235 120 . . ?
C236 C235 H235 120 . . ?
C235 C236 C231 120.3(6) . . ?
C235 C236 H236 119.8 . . ?
C231 C236 H236 119.8 . . ?
C242 C241 C246 117.7(5) . . ?
C242 C241 P202 120.8(4) . . ?
C246 C241 P202 121.3(4) . . ?
C243 C242 C241 121.6(6) . . ?
C243 C242 H242 119.2 . . ?
C241 C242 H242 119.2 . . ?
C244 C243 C242 118.9(7) . . ?
C244 C243 H243 120.5 . . ?
C242 C243 H243 120.5 . . ?
C245 C244 C243 121.2(7) . . ?
C245 C244 H244 119.4 . . ?
C243 C244 H244 119.4 . . ?
C244 C245 C246 118.9(7) . . ?
C244 C245 H245 120.6 . . ?
C246 C245 H245 120.6 . . ?
C245 C246 C241 121.7(6) . . ?
C245 C246 H246 119.2 . . ?
C241 C246 H246 119.2 . . ?
C256 C251 C252 118.1(4) . . ?
C256 C251 P202 118.5(4) . . ?
C252 C251 P202 123.3(4) . . ?
C253 C252 C251 120.3(5) . . ?
C253 C252 H252 119.8 . . ?
C251 C252 H252 119.8 . . ?
C254 C253 C252 120.5(6) . . ?
C254 C253 H253 119.8 . . ?
C252 C253 H253 119.8 . . ?
C255 C254 C253 120.0(5) . . ?
C255 C254 H254 120 . . ?
C253 C254 H254 120 . . ?
C254 C255 C256 119.9(5) . . ?
C254 C255 H255 120.1 . . ?
C256 C255 H255 120.1 . . ?
C251 C256 C255 121.1(5) . . ?
C251 C256 H256 119.4 . . ?
C255 C256 H256 119.4 . . ?
O502 C501 H50A 109.5 . . ?
O502 C501 H50B 109.5 . . ?
H50A C501 H50B 109.5 . . ?
O502 C501 H50C 109.5 . . ?
H50A C501 H50C 109.5 . . ?
H50B C501 H50C 109.5 . . ?
C501 O502 H502 109.5 . . ?

loop_
_geom_bond_atom_site_label_1
_geom_bond_atom_site_label_2
_geom_bond_distance
_geom_bond_site_symmetry_2
_geom_bond_publ_flag
Mo1 C102 1.981(5) . ?
Mo1 C104 1.985(6) . ?
Mo1 C103 2.029(5) . ?
Mo1 C101 2.037(5) . ?
Mo1 P101 2.5291(12) . ?
Mo1 P102 2.5331(14) . ?
P101 C131 1.824(5) . ?
P101 C121 1.833(4) . ?
P101 C105 1.842(4) . ?
P102 C107 1.831(4) . ?
P102 C141 1.832(4) . ?
P102 C151 1.840(4) . ?
S101 C105 1.762(4) . ?
S101 C114 1.772(6) . ?
S102 C113 1.772(5) . ?
S102 C106 1.788(4) . ?
S103 C110 1.745(5) . ?
S103 C108 1.761(4) . ?
S104 C109 1.748(4) . ?
S104 C108 1.753(4) . ?
C102 O102 1.150(5) . ?
O101 C101 1.141(5) . ?
O103 C103 1.141(5) . ?
O104 C104 1.151(6) . ?
C105 C106 1.341(6) . ?
C106 C107 1.483(5) . ?
C107 C108 1.361(5) . ?
C109 C110 1.333(6) . ?
C109 C111 1.491(7) . ?
C110 C112 1.505(6) . ?
C111 H11A 0.96 . ?
C111 H11B 0.96 . ?
C111 H11C 0.96 . ?
C112 H11D 0.96 . ?
C112 H11E 0.96 . ?
C112 H11F 0.96 . ?
C113 C114 1.318(7) . ?
C113 C115 1.516(7) . ?
C116 C114 1.507(7) . ?
C116 H11G 0.96 . ?
C116 H11H 0.96 . ?
C116 H11I 0.96 . ?
C121 C122 1.377(7) . ?
C121 C126 1.388(6) . ?
C122 C123 1.395(7) . ?
C122 H122 0.93 . ?
C123 C124 1.373(9) . ?
C123 H123 0.93 . ?
C124 C125 1.367(9) . ?
C124 H124 0.93 . ?
C125 C126 1.373(7) . ?
C125 H125 0.93 . ?
C126 H126 0.93 . ?
C131 C136 1.376(6) . ?
C131 C132 1.385(7) . ?
C132 C133 1.387(7) . ?
C132 H132 0.93 . ?
C133 C134 1.374(8) . ?
C133 H133 0.93 . ?
C134 C135 1.357(8) . ?
C134 H134 0.93 . ?
C136 C135 1.381(7) . ?
C136 H136 0.93 . ?
C141 C142 1.387(6) . ?
C141 C146 1.391(6) . ?
C142 C143 1.384(6) . ?
C142 H142 0.93 . ?
C143 C144 1.374(8) . ?
C143 H143 0.93 . ?
C144 C145 1.371(8) . ?
C144 H144 0.93 . ?
C145 C146 1.380(6) . ?
C145 H145 0.93 . ?
C146 H146 0.93 . ?
C151 C152 1.384(6) . ?
C151 C156 1.390(6) . ?
C152 C153 1.379(6) . ?
C152 H152 0.93 . ?
C153 C154 1.369(7) . ?
C153 H153 0.93 . ?
C154 C155 1.371(7) . ?
C154 H154 0.93 . ?
C155 C156 1.380(6) . ?
C155 H155 0.93 . ?
C156 H156 0.93 . ?
C135 H135 0.93 . ?
C115 H11J 0.96 . ?
C115 H11K 0.96 . ?
C115 H11L 0.96 . ?
Mo2 C202 1.977(5) . ?
Mo2 C203 1.993(6) . ?
Mo2 C204 2.029(6) . ?
Mo2 C201 2.043(7) . ?
Mo2 P202 2.5048(14) . ?
Mo2 P201 2.5479(16) . ?
P201 C221 1.828(5) . ?
P201 C231 1.844(4) . ?
P201 C205 1.851(4) . ?
P202 C207 1.820(4) . ?
P202 C241 1.831(5) . ?
P202 C251 1.843(5) . ?
S201 C208 1.744(5) . ?
S201 C209 1.762(5) . ?
S202 C210 1.751(5) . ?
S202 C208 1.767(5) . ?
S203 C213 1.766(5) . ?
S203 C206 1.787(4) . ?
S204 C205 1.765(5) . ?
S204 C214 1.777(5) . ?
O201 C201 1.143(7) . ?
O202 C202 1.156(6) . ?
O203 C203 1.141(6) . ?
O204 C204 1.146(6) . ?
C205 C206 1.339(6) . ?
C206 C207 1.501(6) . ?
C207 C208 1.359(6) . ?
C209 C210 1.312(8) . ?
C209 C211 1.520(7) . ?
C210 C212 1.508(7) . ?
C211 H21A 0.96 . ?
C211 H21B 0.96 . ?
C211 H21C 0.96 . ?
C212 H21D 0.96 . ?
C212 H21E 0.96 . ?
C212 H21F 0.96 . ?
C213 C214 1.323(7) . ?
C213 C215 1.526(7) . ?
C214 C216 1.504(7) . ?
C215 H21G 0.96 . ?
C215 H21H 0.96 . ?
C215 H21I 0.96 . ?
C216 H21J 0.96 . ?
C216 H21K 0.96 . ?
C216 H21L 0.96 . ?
C221 C226 1.385(6) . ?
C221 C222 1.391(6) . ?
C222 C223 1.371(7) . ?
C222 H222 0.93 . ?
C223 C224 1.360(8) . ?
C223 H223 0.93 . ?
C224 C225 1.385(7) . ?
C224 H224 0.93 . ?
C225 C226 1.380(7) . ?
C225 H225 0.93 . ?
C226 H226 0.93 . ?
C231 C232 1.380(7) . ?
C231 C236 1.388(7) . ?
C232 C233 1.386(7) . ?
C232 H232 0.93 . ?
C233 C234 1.368(8) . ?
C233 H233 0.93 . ?
C234 C235 1.373(8) . ?
C234 H234 0.93 . ?
C235 C236 1.386(7) . ?
C235 H235 0.93 . ?
C236 H236 0.93 . ?
C241 C242 1.381(7) . ?
C241 C246 1.386(7) . ?
C242 C243 1.381(9) . ?
C242 H242 0.93 . ?
C243 C244 1.375(11) . ?
C243 H243 0.93 . ?
C244 C245 1.371(10) . ?
C244 H244 0.93 . ?
C245 C246 1.380(8) . ?
C245 H245 0.93 . ?
C246 H246 0.93 . ?
C251 C256 1.380(6) . ?
C251 C252 1.395(6) . ?
C252 C253 1.380(7) . ?
C252 H252 0.93 . ?
C253 C254 1.373(8) . ?
C253 H253 0.93 . ?
C254 C255 1.366(8) . ?
C254 H254 0.93 . ?
C255 C256 1.386(7) . ?
C255 H255 0.93 . ?
C256 H256 0.93 . ?
C501 O502 1.202(12) . ?
C501 H50A 0.96 . ?
C501 H50B 0.96 . ?
C501 H50C 0.96 . ?
O502 H502 0.82 . ?
